data_8000350
loop_
_publ_author_name
'Roy, Syamantak'
'Hazra, Arpan'
'Bandyopadhyay, Arkamita'
'Raut, Devraj'
'Madhuri, P. Lakshmi'
'Rao, D. S. Shankar'
'Ramamurty, Upadrasta'
'Pati, Swapan Kumar'
'Krishna Prasad, S.'
'Maji, Tapas Kumar'

_publ_section_title
;
 Reversible Polymorphism, Liquid Crystallinity, and Stimuli-Responsive
 Luminescence in a Bola-amphiphilic \p-System: Structure-Property
 Correlations Through Nanoindentation and DFT Calculations.
;
_journal_issue 20
_journal_name_full 'The journal of physical chemistry letters'
_journal_page_first 4086
_journal_page_last 4092
_journal_paper_doi 10.1021/acs.jpclett.6b01891
_journal_volume 7
_journal_year 2016
_chemical_formula_sum 'C60 H86 O6'
_chemical_formula_weight 903.29
_space_group_IT_number 2
_space_group_name_Hall '-P 1'
_space_group_name_H-M_alt 'P -1'
_symmetry_cell_setting triclinic
_symmetry_space_group_name_H-M 'P -1'
_atom_sites_solution_hydrogens geom
_atom_sites_solution_primary direct
_atom_sites_solution_secondary difmap
_audit_creation_method SHELXL-97
_cell_angle_alpha 101.132(2)
_cell_angle_beta 101.941(2)
_cell_angle_gamma 103.882(2)
_cell_formula_units_Z 1
_cell_length_a 7.1245(3)
_cell_length_b 12.6264(6)
_cell_length_c 16.7681(10)
_cell_measurement_reflns_used 6483
_cell_measurement_temperature 298(2)
_cell_measurement_theta_max 25.00
_cell_measurement_theta_min 1.89
_cell_volume 1385.09(12)
_computing_cell_refinement 'Bruker SAINT'
_computing_data_collection 'Bruker APEX2'
_computing_data_reduction 'Bruker SAINT  A'
_computing_molecular_graphics 'Bruker SHELXTL'
_computing_publication_material 'Bruker SHELXTL'
_computing_structure_refinement 'SHELXL-97 (Sheldrick, 2008)'
_computing_structure_solution 'SHELXS-97 (Sheldrick, 2008)'
_diffrn_ambient_temperature 298(2)
_diffrn_measured_fraction_theta_full 0.982
_diffrn_measured_fraction_theta_max 0.982
_diffrn_measurement_device_type 'Bruker APEX-II CCD'
_diffrn_measurement_method '\f and \w scans'
_diffrn_radiation_monochromator graphite
_diffrn_radiation_source 'fine-focus sealed tube'
_diffrn_radiation_type MoK\a
_diffrn_radiation_wavelength 0.71073
_diffrn_reflns_av_R_equivalents 0.0415
_diffrn_reflns_av_sigmaI/netI 0.0555
_diffrn_reflns_limit_h_max 8
_diffrn_reflns_limit_h_min -8
_diffrn_reflns_limit_k_max 15
_diffrn_reflns_limit_k_min -15
_diffrn_reflns_limit_l_max 19
_diffrn_reflns_limit_l_min -19
_diffrn_reflns_number 19273
_diffrn_reflns_theta_full 25.00
_diffrn_reflns_theta_max 25.00
_diffrn_reflns_theta_min 2.57
_exptl_absorpt_coefficient_mu 0.068
_exptl_absorpt_correction_T_max 0.9946
_exptl_absorpt_correction_T_min 0.9899
_exptl_absorpt_correction_type empirical
_exptl_absorpt_process_details SADABS
_exptl_crystal_colour green
_exptl_crystal_density_diffrn 1.083
_exptl_crystal_density_method 'not measured'
_exptl_crystal_description needle
_exptl_crystal_F_000 494
_exptl_crystal_size_max 0.15
_exptl_crystal_size_mid 0.10
_exptl_crystal_size_min 0.08
_refine_diff_density_max 0.244
_refine_diff_density_min -0.178
_refine_diff_density_rms 0.037
_refine_ls_extinction_method none
_refine_ls_goodness_of_fit_ref 1.017
_refine_ls_hydrogen_treatment noref
_refine_ls_matrix_type full
_refine_ls_number_parameters 298
_refine_ls_number_reflns 4809
_refine_ls_number_restraints 0
_refine_ls_restrained_S_all 1.017
_refine_ls_R_factor_all 0.1568
_refine_ls_R_factor_gt 0.0668
_refine_ls_shift/su_max 0.000
_refine_ls_shift/su_mean 0.000
_refine_ls_structure_factor_coef Fsqd
_refine_ls_weighting_details 'calc w=1/[\s^2^(Fo^2^)+(0.1083P)^2^+0.3336P] where P=(Fo^2^+2Fc^2^)/3'
_refine_ls_weighting_scheme calc
_refine_ls_wR_factor_gt 0.1798
_refine_ls_wR_factor_ref 0.2436
_reflns_number_gt 2124
_reflns_number_total 4809
_reflns_threshold_expression >2\s(I)
_cod_data_source_file jz6b01891_si_001.cif
_cod_data_source_block OPE_C18_1
_cod_depositor_comments
;
The following automatic conversions were performed:

data item '_symmetry_cell_setting' value 'Triclinic' was changed to
'triclinic' in accordance with the
/home/saulius/struct/COD-crude-data/automatic-downloads/DataCite-retrospective/ACS/depositions/lib/dictionaries/cif_core.dic
dictionary named 'cif_core.dic' version 2.4.2 last updated on
2011-04-26.

Automatic conversion script
Id: cif_fix_values 6909 2019-04-08 15:41:33Z antanas 
;
_cod_original_sg_symbol_H-M P-1
_cod_database_code 8000350

loop_
_symmetry_equiv_pos_as_xyz
'x, y, z'
'-x, -y, -z'

loop_
_atom_site_label
_atom_site_type_symbol
_atom_site_fract_x
_atom_site_fract_y
_atom_site_fract_z
_atom_site_U_iso_or_equiv
_atom_site_adp_type
_atom_site_occupancy
_atom_site_symmetry_multiplicity
_atom_site_calc_flag
_atom_site_refinement_flags
C1 C -0.6880(6) 0.3115(3) 0.0417(3) 0.1032(14) Uani 1 1 d .
H1A H -0.7226 0.2824 -0.0190 0.124 Uiso 1 1 calc R
H1B H -0.7903 0.2680 0.0625 0.124 Uiso 1 1 calc R
C2 C -0.4912(6) 0.2966(3) 0.0794(3) 0.1010(14) Uani 1 1 d .
H2A H -0.5182 0.2233 0.0916 0.121 Uiso 1 1 calc R
H2B H -0.4199 0.2930 0.0360 0.121 Uiso 1 1 calc R
C3 C -0.3561(6) 0.3759(4) 0.1536(3) 0.1087(15) Uani 1 1 d .
H3A H -0.4222 0.3742 0.1986 0.130 Uiso 1 1 calc R
H3B H -0.3388 0.4503 0.1434 0.130 Uiso 1 1 calc R
C4 C -0.1548(5) 0.3655(3) 0.1857(2) 0.0842(11) Uani 1 1 d .
H4A H -0.1712 0.2952 0.2025 0.101 Uiso 1 1 calc R
H4B H -0.0935 0.3587 0.1391 0.101 Uiso 1 1 calc R
C5 C -0.0125(6) 0.4548(3) 0.2562(3) 0.1018(14) Uani 1 1 d .
H5A H -0.0705 0.4575 0.3038 0.122 Uiso 1 1 calc R
H5B H -0.0055 0.5257 0.2410 0.122 Uiso 1 1 calc R
C6 C 0.1951(5) 0.4521(3) 0.2866(2) 0.0834(11) Uani 1 1 d .
H6A H 0.2527 0.4461 0.2389 0.100 Uiso 1 1 calc R
H6B H 0.1899 0.3836 0.3052 0.100 Uiso 1 1 calc R
C7 C 0.3347(5) 0.5478(3) 0.3556(3) 0.0894(12) Uani 1 1 d .
H7A H 0.3353 0.6165 0.3377 0.107 Uiso 1 1 calc R
H7B H 0.2793 0.5518 0.4039 0.107 Uiso 1 1 calc R
C8 C 0.5457(5) 0.5483(3) 0.3845(2) 0.0824(11) Uani 1 1 d .
H8A H 0.6020 0.5446 0.3364 0.099 Uiso 1 1 calc R
H8B H 0.5461 0.4799 0.4028 0.099 Uiso 1 1 calc R
C9 C 0.6820(5) 0.6462(3) 0.4540(2) 0.0803(11) Uani 1 1 d .
H9A H 0.6816 0.7145 0.4358 0.096 Uiso 1 1 calc R
H9B H 0.6258 0.6499 0.5021 0.096 Uiso 1 1 calc R
C10 C 0.8929(5) 0.6465(3) 0.4828(2) 0.0821(11) Uani 1 1 d .
H10A H 0.9500 0.6443 0.4350 0.099 Uiso 1 1 calc R
H10B H 0.8934 0.5776 0.5002 0.099 Uiso 1 1 calc R
C11 C 1.0274(5) 0.7437(3) 0.5532(2) 0.0769(10) Uani 1 1 d .
H11A H 0.9680 0.7475 0.6004 0.092 Uiso 1 1 calc R
H11B H 1.0307 0.8124 0.5351 0.092 Uiso 1 1 calc R
C12 C 1.2392(5) 0.7418(3) 0.5841(2) 0.0840(11) Uani 1 1 d .
H12A H 1.2358 0.6712 0.5995 0.101 Uiso 1 1 calc R
H12B H 1.3008 0.7419 0.5377 0.101 Uiso 1 1 calc R
C13 C 1.3710(5) 0.8361(3) 0.6575(2) 0.0808(11) Uani 1 1 d .
H13A H 1.3796 0.9065 0.6413 0.097 Uiso 1 1 calc R
H13B H 1.3064 0.8382 0.7031 0.097 Uiso 1 1 calc R
C14 C 1.5794(5) 0.8311(3) 0.6906(2) 0.0865(12) Uani 1 1 d .
H14A H 1.6472 0.8344 0.6462 0.104 Uiso 1 1 calc R
H14B H 1.5710 0.7586 0.7033 0.104 Uiso 1 1 calc R
C15 C 1.7063(5) 0.9218(3) 0.7677(2) 0.0868(12) Uani 1 1 d .
H15A H 1.7176 0.9945 0.7549 0.104 Uiso 1 1 calc R
H15B H 1.6381 0.9196 0.8120 0.104 Uiso 1 1 calc R
C16 C 1.9134(6) 0.9137(3) 0.8005(3) 0.0954(13) Uani 1 1 d .
H16A H 1.9015 0.8408 0.8129 0.115 Uiso 1 1 calc R
H16B H 1.9810 0.9159 0.7560 0.115 Uiso 1 1 calc R
C17 C 2.0418(7) 1.0021(4) 0.8768(3) 0.1210(16) Uani 1 1 d .
H17A H 1.9736 1.0009 0.9212 0.145 Uiso 1 1 calc R
H17B H 2.0562 1.0751 0.8643 0.145 Uiso 1 1 calc R
C18 C 2.2484(7) 0.9912(5) 0.9095(4) 0.164(2) Uani 1 1 d .
H18A H 2.3208 1.0519 0.9586 0.246 Uiso 1 1 calc R
H18B H 2.3192 0.9943 0.8668 0.246 Uiso 1 1 calc R
H18C H 2.2366 0.9204 0.9241 0.246 Uiso 1 1 calc R
C19 C 0.2504(5) 0.9267(3) 0.4148(2) 0.0609(9) Uani 1 1 d .
C20 C 0.0586(4) 0.8704(2) 0.35066(18) 0.0561(8) Uani 1 1 d .
C21 C -0.1056(5) 0.9075(3) 0.3526(2) 0.0736(10) Uani 1 1 d .
H21 H -0.0951 0.9708 0.3941 0.088 Uiso 1 1 calc R
C22 C -0.2870(5) 0.8522(3) 0.2936(2) 0.0770(11) Uani 1 1 d .
H22 H -0.3976 0.8785 0.2957 0.092 Uiso 1 1 calc R
C23 C -0.3050(5) 0.7579(3) 0.2315(2) 0.0636(9) Uani 1 1 d .
C24 C -0.1371(5) 0.7219(3) 0.2286(2) 0.0732(10) Uani 1 1 d .
H24 H -0.1461 0.6597 0.1863 0.088 Uiso 1 1 calc R
C25 C 0.0430(5) 0.7773(3) 0.2877(2) 0.0695(10) Uani 1 1 d .
H25 H 0.1547 0.7523 0.2853 0.083 Uiso 1 1 calc R
C26 C -0.4930(5) 0.6970(3) 0.1711(2) 0.0689(10) Uani 1 1 d .
C27 C -0.6454(5) 0.6405(3) 0.1208(2) 0.0715(10) Uani 1 1 d .
C28 C -0.9800(5) 0.6134(3) 0.0305(2) 0.0718(10) Uani 1 1 d .
H28 H -0.9668 0.6895 0.0509 0.086 Uiso 1 1 calc R
C29 C -0.8271(4) 0.5700(3) 0.05960(19) 0.0647(9) Uani 1 1 d .
C30 C -0.8460(5) 0.4558(3) 0.0290(2) 0.0692(10) Uani 1 1 d .
O1 O 0.3983(3) 0.8906(2) 0.41292(15) 0.0845(8) Uani 1 1 d .
O2 O 0.2576(3) 1.0130(2) 0.47048(15) 0.0887(8) Uani 1 1 d .
H2 H 0.3702 1.0379 0.5031 0.133 Uiso 1 1 calc R
O3 O -0.6869(4) 0.4209(2) 0.06011(18) 0.1098(11) Uani 1 1 d .

loop_
_atom_site_aniso_label
_atom_site_aniso_U_11
_atom_site_aniso_U_22
_atom_site_aniso_U_33
_atom_site_aniso_U_23
_atom_site_aniso_U_13
_atom_site_aniso_U_12
C1 0.086(3) 0.085(3) 0.105(3) -0.008(2) -0.022(2) 0.029(2)
C2 0.079(3) 0.091(3) 0.107(3) -0.002(2) -0.012(2) 0.030(2)
C3 0.079(3) 0.111(3) 0.103(3) -0.013(3) -0.024(2) 0.040(2)
C4 0.065(2) 0.094(3) 0.081(3) 0.007(2) 0.005(2) 0.025(2)
C5 0.077(3) 0.090(3) 0.111(3) -0.006(3) -0.016(2) 0.034(2)
C6 0.066(2) 0.092(3) 0.080(3) 0.009(2) 0.007(2) 0.021(2)
C7 0.072(3) 0.081(3) 0.097(3) 0.005(2) -0.003(2) 0.026(2)
C8 0.067(2) 0.090(3) 0.076(3) 0.004(2) 0.007(2) 0.022(2)
C9 0.069(2) 0.079(2) 0.079(3) 0.009(2) 0.001(2) 0.021(2)
C10 0.070(2) 0.082(3) 0.080(3) 0.002(2) 0.007(2) 0.023(2)
C11 0.068(2) 0.076(2) 0.079(3) 0.012(2) 0.010(2) 0.0222(19)
C12 0.072(3) 0.085(3) 0.081(3) 0.004(2) 0.007(2) 0.022(2)
C13 0.072(2) 0.079(2) 0.083(3) 0.012(2) 0.009(2) 0.023(2)
C14 0.070(3) 0.087(3) 0.085(3) 0.008(2) 0.002(2) 0.018(2)
C15 0.074(3) 0.089(3) 0.085(3) 0.015(2) 0.009(2) 0.018(2)
C16 0.083(3) 0.092(3) 0.087(3) 0.007(2) -0.004(2) 0.017(2)
C17 0.106(4) 0.113(4) 0.108(4) -0.006(3) -0.009(3) 0.026(3)
C18 0.109(4) 0.151(5) 0.163(5) -0.032(4) -0.049(4) 0.042(4)
C19 0.050(2) 0.061(2) 0.052(2) -0.0028(17) 0.0006(16) 0.0059(16)
C20 0.0452(18) 0.0571(19) 0.0492(19) 0.0008(16) -0.0007(15) 0.0056(15)
C21 0.053(2) 0.077(2) 0.062(2) -0.0197(18) -0.0013(17) 0.0096(18)
C22 0.051(2) 0.084(2) 0.070(2) -0.015(2) -0.0011(18) 0.0135(18)
C23 0.049(2) 0.065(2) 0.056(2) 0.0009(17) -0.0038(16) 0.0063(17)
C24 0.066(2) 0.061(2) 0.065(2) -0.0125(17) -0.0093(19) 0.0127(18)
C25 0.052(2) 0.066(2) 0.068(2) -0.0083(18) -0.0077(17) 0.0160(16)
C26 0.052(2) 0.067(2) 0.063(2) -0.0012(18) -0.0082(18) 0.0051(17)
C27 0.056(2) 0.074(2) 0.060(2) -0.0014(18) -0.0060(18) 0.0068(18)
C28 0.055(2) 0.074(2) 0.060(2) -0.0048(18) -0.0092(17) 0.0082(18)
C29 0.0462(19) 0.072(2) 0.052(2) -0.0036(17) -0.0059(16) 0.0055(17)
C30 0.049(2) 0.077(2) 0.062(2) 0.0007(18) -0.0078(17) 0.0144(17)
O1 0.0537(14) 0.0946(18) 0.0759(17) -0.0137(13) -0.0075(12) 0.0176(13)
O2 0.0580(15) 0.0961(19) 0.0718(16) -0.0256(14) -0.0096(12) 0.0094(13)
O3 0.0788(18) 0.0793(19) 0.125(2) -0.0082(16) -0.0381(16) 0.0216(15)

loop_
_atom_type_symbol
_atom_type_description
_atom_type_scat_dispersion_real
_atom_type_scat_dispersion_imag
_atom_type_scat_source
C C 0.0033 0.0016 'International Tables Vol C Tables 4.2.6.8 and 6.1.1.4'
H H 0.0000 0.0000 'International Tables Vol C Tables 4.2.6.8 and 6.1.1.4'
O O 0.0106 0.0060 'International Tables Vol C Tables 4.2.6.8 and 6.1.1.4'

loop_
_geom_angle_atom_site_label_1
_geom_angle_atom_site_label_2
_geom_angle_atom_site_label_3
_geom_angle
_geom_angle_site_symmetry_1
_geom_angle_site_symmetry_3
O3 C1 C2 112.4(3) . .
C3 C2 C1 121.0(4) . .
C2 C3 C4 120.2(4) . .
C5 C4 C3 118.8(3) . .
C4 C5 C6 120.7(3) . .
C5 C6 C7 118.1(3) . .
C8 C7 C6 118.7(3) . .
C7 C8 C9 117.1(3) . .
C10 C9 C8 117.1(3) . .
C9 C10 C11 116.8(3) . .
C10 C11 C12 116.6(3) . .
C13 C12 C11 116.6(3) . .
C14 C13 C12 116.4(3) . .
C13 C14 C15 116.1(3) . .
C16 C15 C14 115.0(3) . .
C17 C16 C15 116.1(4) . .
C16 C17 C18 115.2(4) . .
O1 C19 O2 122.6(3) . .
O1 C19 C20 120.3(3) . .
O2 C19 C20 117.1(3) . .
C21 C20 C25 119.2(3) . .
C21 C20 C19 121.1(3) . .
C25 C20 C19 119.7(3) . .
C20 C21 C22 120.9(3) . .
C21 C22 C23 120.2(3) . .
C22 C23 C24 118.8(3) . .
C22 C23 C26 121.4(3) . .
C24 C23 C26 119.8(3) . .
C25 C24 C23 120.5(3) . .
C24 C25 C20 120.3(3) . .
C27 C26 C23 176.0(4) . .
C26 C27 C29 178.5(4) . .
C29 C28 C30 120.3(3) . 2_365
C28 C29 C30 120.0(3) . .
C28 C29 C27 121.1(3) . .
C30 C29 C27 118.9(3) . .
O3 C30 C28 124.4(3) . 2_365
O3 C30 C29 116.0(3) . .
C28 C30 C29 119.6(3) 2_365 .
C1 O3 C30 123.0(3) . .

loop_
_geom_bond_atom_site_label_1
_geom_bond_atom_site_label_2
_geom_bond_distance
_geom_bond_site_symmetry_2
C1 O3 1.353(4) .
C1 C2 1.486(5) .
C2 C3 1.427(5) .
C3 C4 1.470(5) .
C4 C5 1.462(5) .
C5 C6 1.472(5) .
C6 C7 1.482(5) .
C7 C8 1.480(5) .
C8 C9 1.493(5) .
C9 C10 1.479(5) .
C10 C11 1.492(5) .
C11 C12 1.499(5) .
C12 C13 1.495(5) .
C13 C14 1.495(5) .
C14 C15 1.499(5) .
C15 C16 1.499(5) .
C16 C17 1.481(5) .
C17 C18 1.510(6) .
C19 O1 1.248(4) .
C19 O2 1.274(4) .
C19 C20 1.470(4) .
C20 C21 1.364(4) .
C20 C25 1.385(4) .
C21 C22 1.381(4) .
C22 C23 1.383(4) .
C23 C24 1.384(4) .
C23 C26 1.434(4) .
C24 C25 1.376(4) .
C26 C27 1.190(4) .
C27 C29 1.438(4) .
C28 C29 1.377(4) .
C28 C30 1.388(4) 2_365
C29 C30 1.397(5) .
C30 O3 1.355(4) .
C30 C28 1.388(4) 2_365
